data_7001868
loop_
_publ_author_name
'Das, Madhab C.'
'Ghosh, Sujit K.'
'Bharadwaj, Parimal K.'

_publ_section_title
;
 Halide binding in laterally non-symmetric aza-oxa cryptands through
 N/O/C--H&#x22EF;halide interactions with characterization of small
 water clusters
;
_journal_issue 33
_journal_name_full 'Dalton Transactions'
_journal_page_first 6496
_journal_page_last 6506
_journal_paper_doi 10.1039/b902270h
_journal_year 2009
_chemical_formula_moiety 'C33 H58 B F12 N5 O7 Si'
_chemical_formula_sum 'C33 H58 B F12 N5 O7 Si'
_chemical_formula_weight 903.74
_chemical_name_systematic
;
?
;
_space_group_IT_number 14
_symmetry_cell_setting monoclinic
_symmetry_space_group_name_Hall '-P 2yn'
_symmetry_space_group_name_H-M 'P 1 21/n 1'
_atom_sites_solution_hydrogens geom
_atom_sites_solution_primary direct
_atom_sites_solution_secondary difmap
_audit_creation_method SHELXL-97
_cell_angle_alpha 90.00
_cell_angle_beta 94.742(4)
_cell_angle_gamma 90.00
_cell_formula_units_Z 8
_cell_length_a 20.736(5)
_cell_length_b 18.211(4)
_cell_length_c 22.065(6)
_cell_measurement_temperature 100(1)
_cell_measurement_theta_max 28.3
_cell_measurement_theta_min 2.0
_cell_volume 8304(4)
_computing_cell_refinement 'SAINT 6.45 ( Bruker, 2003)'
_computing_data_collection 'SMART 5.628 (Bruker, 2003)'
_computing_data_reduction 'SAINT 6.45 (Bruker, 2003)'
_computing_molecular_graphics 'Diamond 2.1e'
_computing_structure_refinement 'SHELXL-97 (Sheldrick, 1997)'
_computing_structure_solution SIR-97
_diffrn_ambient_temperature 100(1)
_diffrn_measured_fraction_theta_full 0.994
_diffrn_measured_fraction_theta_max 0.994
_diffrn_measurement_device_type 'Bruker SMART APEX'
_diffrn_measurement_method /w-scans
_diffrn_radiation_monochromator graphite
_diffrn_radiation_source 'fine-focus sealed tube'
_diffrn_radiation_type MoK\a
_diffrn_radiation_wavelength 0.71069
_diffrn_reflns_av_R_equivalents 0.0679
_diffrn_reflns_av_sigmaI/netI 0.0816
_diffrn_reflns_limit_h_max 25
_diffrn_reflns_limit_h_min -27
_diffrn_reflns_limit_k_max 24
_diffrn_reflns_limit_k_min -17
_diffrn_reflns_limit_l_max 29
_diffrn_reflns_limit_l_min -29
_diffrn_reflns_number 55231
_diffrn_reflns_theta_full 28.34
_diffrn_reflns_theta_max 28.34
_diffrn_reflns_theta_min 1.97
_exptl_absorpt_coefficient_mu 0.161
_exptl_absorpt_correction_T_max 0.9809
_exptl_absorpt_correction_T_min 0.9746
_exptl_absorpt_correction_type empirical
_exptl_absorpt_process_details 'SADABS 2.10 (Bruker 2003)'
_exptl_crystal_colour colorless
_exptl_crystal_density_diffrn 1.446
_exptl_crystal_density_method 'not measured'
_exptl_crystal_description 'rectangular plates'
_exptl_crystal_F_000 3792
_exptl_crystal_size_max 0.16
_exptl_crystal_size_mid 0.14
_exptl_crystal_size_min 0.12
_refine_diff_density_max 0.688
_refine_diff_density_min -0.408
_refine_diff_density_rms 0.088
_refine_ls_extinction_method none
_refine_ls_goodness_of_fit_ref 1.033
_refine_ls_hydrogen_treatment mixed
_refine_ls_matrix_type full
_refine_ls_number_parameters 1135
_refine_ls_number_reflns 20628
_refine_ls_number_restraints 3
_refine_ls_restrained_S_all 1.034
_refine_ls_R_factor_all 0.1004
_refine_ls_R_factor_gt 0.0703
_refine_ls_shift/su_max 0.000
_refine_ls_shift/su_mean 0.000
_refine_ls_structure_factor_coef Fsqd
_refine_ls_weighting_details 'calc w=1/[\s^2^(Fo^2^)+(0.0625P)^2^+1.0137P] where P=(Fo^2^+2Fc^2^)/3'
_refine_ls_weighting_scheme calc
_refine_ls_wR_factor_gt 0.1689
_refine_ls_wR_factor_ref 0.2090
_reflns_number_gt 12354
_reflns_number_total 20628
_reflns_threshold_expression >2sigma(I)
_cod_data_source_file b902270h.txt
_cod_data_source_block complex1
_cod_depositor_comments
;
The following automatic conversions were performed:
'_symmetry_cell_setting' value 'Monoclinic' changed to 'monoclinic'
according to '/home/saulius/struct/CIF-dictionaries/cif_core.dic'
dictionary named 'cif_core.dic' version 2.4.1 from 2010-06-29.

Automatic conversion script
Id: cif_fix_enum 1527 2010-12-29 10:47:43Z saulius 
;
_cod_original_sg_symbol_H-M 'P 21/n'
_cod_database_code 7001868

loop_
_symmetry_equiv_pos_as_xyz
'x, y, z'
'-x+1/2, y+1/2, -z+1/2'
'-x, -y, -z'
'x-1/2, -y-1/2, z-1/2'

loop_
_atom_site_label
_atom_site_type_symbol
_atom_site_fract_x
_atom_site_fract_y
_atom_site_fract_z
_atom_site_U_iso_or_equiv
_atom_site_adp_type
_atom_site_occupancy
_atom_site_symmetry_multiplicity
_atom_site_calc_flag
_atom_site_refinement_flags
_atom_site_disorder_assembly
_atom_site_disorder_group
Si2 Si 0.34462(5) 0.07854(6) 0.68939(4) 0.0138(2) Uani 1 1 d . . .
Si1 Si 0.34259(5) -0.08157(6) 0.18734(5) 0.0149(2) Uani 1 1 d . . .
F2 F 0.29421(10) -0.06793(11) 0.86642(9) 0.0151(5) Uani 1 1 d . . .
F1 F 0.29696(10) 0.06850(11) 0.35774(9) 0.0154(5) Uani 1 1 d . . .
F13 F 0.32580(11) 0.13075(12) 0.62740(9) 0.0184(5) Uani 1 1 d . . .
F11 F 0.27588(10) 0.10466(12) 0.71864(9) 0.0165(5) Uani 1 1 d . . .
F10 F 0.36365(11) 0.02663(13) 0.75203(9) 0.0217(5) Uani 1 1 d . . .
F12 F 0.38335(11) 0.15105(13) 0.72394(10) 0.0226(5) Uani 1 1 d . . .
F19 F 0.28187(13) -0.03457(14) 0.15135(10) 0.0330(6) Uani 1 1 d . . .
F18 F 0.34995(11) -0.01828(13) 0.24381(10) 0.0238(5) Uani 1 1 d . . .
F9 F 0.30596(11) 0.00695(12) 0.65497(10) 0.0212(5) Uani 1 1 d . . .
F15 F 0.33681(11) -0.14592(13) 0.13254(10) 0.0222(5) Uani 1 1 d . . .
F14 F 0.41390(10) 0.05284(13) 0.66031(10) 0.0224(5) Uani 1 1 d . . .
F17 F 0.28947(12) -0.12781(13) 0.22595(10) 0.0272(6) Uani 1 1 d . . .
O1 O 0.18385(12) 0.00197(14) 0.26910(11) 0.0166(6) Uani 1 1 d . . .
O4 O 0.18388(12) -0.00068(14) 0.76860(11) 0.0162(6) Uani 1 1 d . . .
F20 F 0.39605(13) -0.03490(15) 0.14914(12) 0.0395(7) Uani 1 1 d . . .
O5 O 0.34494(12) -0.20746(14) 0.84134(12) 0.0181(6) Uani 1 1 d . . .
F16 F 0.40406(13) -0.12855(16) 0.22417(12) 0.0233(7) Uani 1 1 d . . .
O6 O 0.17397(12) -0.16022(14) 0.91025(11) 0.0170(6) Uani 1 1 d . . .
O2 O 0.16677(13) 0.13437(16) 0.39215(12) 0.0210(6) Uani 1 1 d . . .
F8 F 0.46053(12) 0.37751(15) 0.84384(13) 0.0390(7) Uani 1 1 d . . .
N6 N 0.21694(14) -0.15130(17) 0.78718(14) 0.0111(6) Uani 1 1 d . . .
OW5 O 0.49455(14) -0.00207(15) 0.25222(13) 0.0191(6) Uani 1 1 d . . .
OW6 O 0.41399(15) -0.14838(18) 0.03784(14) 0.0252(7) Uani 1 1 d D . .
N5 N 0.43107(15) 0.06992(16) 0.34486(13) 0.0140(6) Uani 1 1 d . . .
H5A H 0.3901 0.0765 0.3543 0.017 Uiso 1 1 calc R . .
H5B H 0.4304 0.0385 0.3133 0.017 Uiso 1 1 calc R . .
N7 N 0.38055(15) 0.05539(17) 0.93230(13) 0.0134(6) Uani 1 1 d . . .
N10 N 0.30466(15) -0.07165(17) 0.98683(13) 0.0158(7) Uani 1 1 d . . .
H10A H 0.3393 -0.1006 0.9956 0.019 Uiso 1 1 calc R . .
H10B H 0.2984 -0.0679 0.9461 0.019 Uiso 1 1 calc R . .
N2 N 0.38344(14) -0.04217(17) 0.43307(13) 0.0143(7) Uani 1 1 d . . .
N3 N 0.30721(16) 0.08693(18) 0.47670(14) 0.0193(7) Uani 1 1 d . . .
H3A H 0.3014 0.0780 0.4365 0.023 Uiso 1 1 calc R . .
H3B H 0.3424 0.1157 0.4832 0.023 Uiso 1 1 calc R . .
N1 N 0.22578(15) 0.15616(18) 0.28084(15) 0.0144(7) Uani 1 1 d . . .
F5 F 0.40605(18) 0.27136(18) 0.82875(13) 0.0367(11) Uani 1 1 d . . .
N9 N 0.42515(14) -0.05856(17) 0.84471(13) 0.0133(6) Uani 1 1 d . . .
H9A H 0.4211 -0.0275 0.8129 0.016 Uiso 1 1 calc R . .
H9B H 0.3854 -0.0665 0.8570 0.016 Uiso 1 1 calc R . .
OW1 O 0.41248(18) 0.1560(2) 0.53766(14) 0.0322(8) Uani 1 1 d . . .
O3 O 0.34718(14) 0.20800(16) 0.35503(18) 0.0413(9) Uani 1 1 d . . .
F24 F 0.25521(16) 0.26309(16) 0.05103(16) 0.0356(9) Uani 1 1 d . . .
N4 N 0.27939(14) -0.07510(17) 0.34048(13) 0.0130(6) Uani 1 1 d . . .
H4A H 0.2731 -0.0772 0.2997 0.016 Uiso 1 1 calc R . .
H4B H 0.2947 -0.0301 0.3504 0.016 Uiso 1 1 calc R . .
C52 C 0.45303(18) -0.1882(2) 0.87331(16) 0.0142(8) Uani 1 1 d . . .
F21 F 0.20775(18) 0.1722(2) -0.00174(14) 0.0397(11) Uani 1 1 d . . .
N8 N 0.27639(15) 0.07699(17) 0.84263(13) 0.0145(7) Uani 1 1 d . . .
H8A H 0.2944 0.0349 0.8571 0.017 Uiso 1 1 calc R . .
H8B H 0.2714 0.0733 0.8018 0.017 Uiso 1 1 calc R . .
F23 F 0.1790(2) 0.19728(18) 0.09274(16) 0.0372(16) Uani 1 1 d . . .
C25 C 0.40142(19) 0.2369(2) 0.38476(18) 0.0195(8) Uani 1 1 d . . .
C63 C 0.18361(18) -0.0707(2) 0.98718(16) 0.0151(8) Uani 1 1 d . . .
OW3 O 0.50348(16) 0.20971(19) 0.71506(15) 0.0310(7) Uani 1 1 d . . .
F6 F 0.49213(15) 0.27528(18) 0.89694(14) 0.0338(9) Uani 1 1 d . . .
C30 C 0.45884(19) 0.2013(2) 0.37481(17) 0.0160(8) Uani 1 1 d . . .
OW4 O 0.51085(17) 0.3624(3) 0.72379(19) 0.0263(9) Uani 1 1 d . . .
C33 C 0.44912(18) -0.0401(2) 0.41194(17) 0.0165(8) Uani 1 1 d . . .
H33A H 0.4500 -0.0697 0.3755 0.020 Uiso 1 1 calc R . .
H33B H 0.4795 -0.0612 0.4429 0.020 Uiso 1 1 calc R . .
C36 C 0.14921(18) 0.0637(2) 0.76598(18) 0.0182(8) Uani 1 1 d . . .
C66 C 0.38270(18) 0.0328(2) 0.99613(16) 0.0153(8) Uani 1 1 d . . .
H66A H 0.3948 0.0746 1.0218 0.018 Uiso 1 1 calc R . .
H66B H 0.4157 -0.0046 1.0037 0.018 Uiso 1 1 calc R . .
C9 C 0.21504(18) -0.0842(2) 0.36635(17) 0.0159(8) Uani 1 1 d . . .
H9C H 0.2189 -0.1208 0.3984 0.019 Uiso 1 1 calc R . .
H9D H 0.2026 -0.0381 0.3841 0.019 Uiso 1 1 calc R . .
F22 F 0.2754(3) 0.1457(2) 0.07770(17) 0.034(2) Uani 1 1 d . . .
F7 F 0.40012(18) 0.33066(19) 0.91650(17) 0.0432(11) Uani 1 1 d . . .
C53 C 0.45281(18) -0.1303(2) 0.82474(16) 0.0144(8) Uani 1 1 d . . .
H53A H 0.4275 -0.1475 0.7886 0.017 Uiso 1 1 calc R . .
H53B H 0.4968 -0.1223 0.8142 0.017 Uiso 1 1 calc R . .
C19 C 0.1886(2) 0.0829(2) 0.48882(18) 0.0228(9) Uani 1 1 d . . .
C58 C 0.14841(18) -0.0990(2) 0.93501(16) 0.0154(8) Uani 1 1 d . . .
C10 C 0.32957(18) -0.1303(2) 0.36115(17) 0.0157(8) Uani 1 1 d . . .
H10C H 0.3649 -0.1280 0.3351 0.019 Uiso 1 1 calc R . .
H10D H 0.3110 -0.1791 0.3579 0.019 Uiso 1 1 calc R . .
C37 C 0.10571(19) 0.0839(2) 0.71775(18) 0.0222(9) Uani 1 1 d . . .
H37 H 0.0972 0.0528 0.6847 0.027 Uiso 1 1 calc R . .
C49 C 0.4515(2) -0.2998(2) 0.95943(18) 0.0222(9) Uani 1 1 d . . .
H49 H 0.4508 -0.3366 0.9886 0.027 Uiso 1 1 calc R . .
C14 C 0.14799(19) 0.0870(2) 0.43493(17) 0.0201(9) Uani 1 1 d . . .
C12 C 0.16144(18) 0.1867(2) 0.29466(18) 0.0197(9) Uani 1 1 d . . .
H12A H 0.1680 0.2346 0.3133 0.024 Uiso 1 1 calc R . .
H12B H 0.1348 0.1932 0.2568 0.024 Uiso 1 1 calc R . .
OW2 O 0.0156(2) 0.2638(3) 0.09139(18) 0.0318(11) Uani 1 1 d . . .
C42 C 0.21049(18) 0.0846(2) 0.86610(17) 0.0164(8) Uani 1 1 d . . .
H42A H 0.1971 0.0378 0.8818 0.020 Uiso 1 1 calc R . .
H42B H 0.2124 0.1200 0.8991 0.020 Uiso 1 1 calc R . .
C62 C 0.1590(2) -0.0112(2) 1.01651(18) 0.0218(9) Uani 1 1 d . . .
H62 H 0.1814 0.0069 1.0516 0.026 Uiso 1 1 calc R . .
C35 C 0.17935(19) -0.0470(2) 0.71595(16) 0.0182(8) Uani 1 1 d . . .
H35A H 0.1912 -0.0198 0.6808 0.022 Uiso 1 1 calc R . .
H35B H 0.1354 -0.0646 0.7077 0.022 Uiso 1 1 calc R . .
C7 C 0.13122(18) -0.1734(2) 0.32162(19) 0.0210(9) Uani 1 1 d . . .
H7 H 0.1416 -0.2048 0.3542 0.025 Uiso 1 1 calc R . .
C2 C 0.1728(2) 0.0505(2) 0.21853(17) 0.0196(8) Uani 1 1 d . . .
H2A H 0.1302 0.0727 0.2186 0.023 Uiso 1 1 calc R . .
H2B H 0.1750 0.0238 0.1807 0.023 Uiso 1 1 calc R . .
C3 C 0.14811(18) -0.0617(2) 0.26881(17) 0.0163(8) Uani 1 1 d . . .
C11 C 0.35528(18) -0.1159(2) 0.42657(16) 0.0148(8) Uani 1 1 d . . .
H11A H 0.3203 -0.1206 0.4529 0.018 Uiso 1 1 calc R . .
H11B H 0.3879 -0.1522 0.4390 0.018 Uiso 1 1 calc R . .
C59 C 0.09029(19) -0.0659(2) 0.91335(18) 0.0196(9) Uani 1 1 d . . .
H59 H 0.0666 -0.0845 0.8791 0.024 Uiso 1 1 calc R . .
OW8 O 0.3777(2) 0.1231(2) 0.1741(2) 0.0312(11) Uani 1 1 d . . .
C57 C 0.13821(18) -0.1954(2) 0.85975(16) 0.0153(8) Uani 1 1 d . . .
H57A H 0.0926 -0.1956 0.8665 0.018 Uiso 1 1 calc R . .
H57B H 0.1523 -0.2460 0.8571 0.018 Uiso 1 1 calc R . .
C47 C 0.39642(18) -0.2271(2) 0.88093(17) 0.0162(8) Uani 1 1 d . . .
C38 C 0.0750(2) 0.1519(3) 0.7198(2) 0.0272(10) Uani 1 1 d . . .
H38 H 0.0456 0.1663 0.6879 0.033 Uiso 1 1 calc R . .
C54 C 0.46657(17) -0.0239(2) 0.89525(17) 0.0154(8) Uani 1 1 d . . .
H54A H 0.5110 -0.0227 0.8845 0.019 Uiso 1 1 calc R . .
H54B H 0.4653 -0.0538 0.9315 0.019 Uiso 1 1 calc R . .
C28 C 0.5154(2) 0.2848(2) 0.44477(19) 0.0234(9) Uani 1 1 d . . .
H28 H 0.5538 0.3007 0.4653 0.028 Uiso 1 1 calc R . .
C4 C 0.10041(18) -0.0806(2) 0.22367(18) 0.0192(8) Uani 1 1 d . . .
H4 H 0.0901 -0.0493 0.1910 0.023 Uiso 1 1 calc R . .
C55 C 0.44536(18) 0.0534(2) 0.90916(17) 0.0158(8) Uani 1 1 d . . .
H55A H 0.4765 0.0750 0.9392 0.019 Uiso 1 1 calc R . .
H55B H 0.4449 0.0828 0.8725 0.019 Uiso 1 1 calc R . .
C6 C 0.08304(19) -0.1938(2) 0.27669(19) 0.0222(9) Uani 1 1 d . . .
H6 H 0.0613 -0.2382 0.2795 0.027 Uiso 1 1 calc R . .
C64 C 0.24605(18) -0.1071(2) 1.01070(16) 0.0171(8) Uani 1 1 d . . .
H64A H 0.2447 -0.1584 0.9990 0.021 Uiso 1 1 calc R . .
H64B H 0.2501 -0.1048 1.0548 0.021 Uiso 1 1 calc R . .
C1 C 0.2241(2) 0.1088(2) 0.22430(17) 0.0187(8) Uani 1 1 d . . .
H1A H 0.2183 0.1406 0.1890 0.022 Uiso 1 1 calc R . .
H1B H 0.2659 0.0852 0.2232 0.022 Uiso 1 1 calc R . .
C22 C 0.38382(19) -0.0173(2) 0.49650(16) 0.0168(8) Uani 1 1 d . . .
H22A H 0.4177 0.0191 0.5045 0.020 Uiso 1 1 calc R . .
H22B H 0.3934 -0.0585 0.5235 0.020 Uiso 1 1 calc R . .
C29 C 0.51586(19) 0.2253(2) 0.40539(18) 0.0190(8) Uani 1 1 d . . .
H29 H 0.5546 0.2016 0.3996 0.023 Uiso 1 1 calc R . .
C32 C 0.47025(18) 0.0376(2) 0.39828(17) 0.0167(8) Uani 1 1 d . . .
H32A H 0.4660 0.0682 0.4337 0.020 Uiso 1 1 calc R . .
H32B H 0.5155 0.0372 0.3902 0.020 Uiso 1 1 calc R . .
C24 C 0.29777(19) 0.2557(2) 0.3292(2) 0.0246(9) Uani 1 1 d . . .
H24A H 0.3156 0.3036 0.3209 0.030 Uiso 1 1 calc R . .
H24B H 0.2640 0.2618 0.3567 0.030 Uiso 1 1 calc R . .
C48 C 0.3951(2) -0.2822(2) 0.92410(17) 0.0193(8) Uani 1 1 d . . .
H48 H 0.3569 -0.3072 0.9293 0.023 Uiso 1 1 calc R . .
C34 C 0.22459(19) -0.1102(2) 0.72856(16) 0.0163(8) Uani 1 1 d . . .
H34A H 0.2686 -0.0920 0.7295 0.020 Uiso 1 1 calc R . .
H34B H 0.2185 -0.1446 0.6950 0.020 Uiso 1 1 calc R . .
C45 C 0.24738(18) -0.2268(2) 0.78307(17) 0.0161(8) Uani 1 1 d . . .
H45A H 0.2132 -0.2625 0.7742 0.019 Uiso 1 1 calc R . .
H45B H 0.2745 -0.2270 0.7493 0.019 Uiso 1 1 calc R . .
C41 C 0.16218(18) 0.1095(2) 0.81606(18) 0.0188(8) Uani 1 1 d . . .
C65 C 0.31836(19) 0.0029(2) 1.01320(16) 0.0192(8) Uani 1 1 d . . .
H65A H 0.3188 0.0003 1.0571 0.019 Uiso 1 1 calc R . .
H65B H 0.2840 0.0363 0.9987 0.019 Uiso 1 1 calc R . .
C8 C 0.16358(18) -0.1075(2) 0.31854(17) 0.0168(8) Uani 1 1 d . . .
C44 C 0.35125(19) 0.1285(2) 0.92393(17) 0.0166(8) Uani 1 1 d . . .
H44A H 0.3840 0.1658 0.9333 0.020 Uiso 1 1 calc R . .
H44B H 0.3178 0.1345 0.9517 0.020 Uiso 1 1 calc R . .
C13 C 0.12625(19) 0.1393(2) 0.33576(18) 0.0214(9) Uani 1 1 d . . .
H13A H 0.0847 0.1607 0.3427 0.026 Uiso 1 1 calc R . .
H13B H 0.1190 0.0909 0.3181 0.026 Uiso 1 1 calc R . .
C43 C 0.32214(18) 0.1387(2) 0.85911(16) 0.0146(8) Uani 1 1 d . . .
H43A H 0.2993 0.1851 0.8554 0.017 Uiso 1 1 calc R . .
H43B H 0.3563 0.1394 0.8316 0.017 Uiso 1 1 calc R . .
C23 C 0.2710(2) 0.2197(2) 0.27091(19) 0.0212(9) Uani 1 1 d . . .
H23A H 0.3067 0.2019 0.2492 0.025 Uiso 1 1 calc R . .
H23B H 0.2479 0.2562 0.2455 0.025 Uiso 1 1 calc R . .
C15 C 0.0921(2) 0.0435(2) 0.4283(2) 0.0319(10) Uani 1 1 d . . .
H15 H 0.0646 0.0460 0.3928 0.033 Uiso 1 1 calc R . .
F3 F 0.35742(18) -0.1323(2) 0.6410(2) 0.0394(12) Uani 1 1 d . . .
C21 C 0.3197(2) 0.0156(2) 0.50936(17) 0.0195(9) Uani 1 1 d . . .
H21A H 0.2854 -0.0187 0.4969 0.023 Uiso 1 1 calc R . .
H21B H 0.3192 0.0236 0.5528 0.023 Uiso 1 1 calc R . .
B1 B 0.4400(2) 0.3135(3) 0.8717(2) 0.0253(11) Uani 1 1 d . . .
C20 C 0.2490(2) 0.1282(2) 0.49585(18) 0.0245(10) Uani 1 1 d . . .
H20A H 0.2571 0.1430 0.5380 0.029 Uiso 1 1 calc R . .
H20B H 0.2429 0.1723 0.4715 0.029 Uiso 1 1 calc R . .
C60 C 0.0681(2) -0.0050(2) 0.9432(2) 0.0256(9) Uani 1 1 d . . .
H60 H 0.0298 0.0176 0.9282 0.031 Uiso 1 1 calc R . .
OW7 O 0.2621(3) 0.3067(3) -0.0805(2) 0.0281(11) Uani 1 1 d . . .
C46 C 0.28734(18) -0.2504(2) 0.83944(17) 0.0173(8) Uani 1 1 d . . .
H46A H 0.2643 -0.2415 0.8752 0.021 Uiso 1 1 calc R . .
H46B H 0.2975 -0.3023 0.8376 0.021 Uiso 1 1 calc R . .
C31 C 0.4587(2) 0.1425(2) 0.32662(18) 0.0197(8) Uani 1 1 d . . .
H31A H 0.4338 0.1599 0.2903 0.024 Uiso 1 1 calc R . .
H31B H 0.5027 0.1347 0.3164 0.024 Uiso 1 1 calc R . .
C51 C 0.50868(19) -0.2075(2) 0.90856(17) 0.0187(8) Uani 1 1 d . . .
H51 H 0.5470 -0.1826 0.9033 0.022 Uiso 1 1 calc R . .
C50 C 0.5086(2) -0.2632(2) 0.95167(18) 0.0215(9) Uani 1 1 d . . .
H50 H 0.5465 -0.2756 0.9749 0.026 Uiso 1 1 calc R . .
C40 C 0.13144(19) 0.1771(2) 0.81685(19) 0.0221(9) Uani 1 1 d . . .
H40 H 0.1401 0.2087 0.8497 0.026 Uiso 1 1 calc R . .
C39 C 0.0880(2) 0.1976(2) 0.7689(2) 0.0259(10) Uani 1 1 d . . .
H39 H 0.0674 0.2429 0.7699 0.031 Uiso 1 1 calc R . .
C27 C 0.4583(2) 0.3202(2) 0.45362(19) 0.0248(9) Uani 1 1 d . . .
H27 H 0.4584 0.3604 0.4796 0.030 Uiso 1 1 calc R . .
C56 C 0.14739(17) -0.1569(2) 0.80086(16) 0.0140(8) Uani 1 1 d . . .
H56A H 0.1235 -0.1832 0.7680 0.017 Uiso 1 1 calc R . .
H56B H 0.1294 -0.1079 0.8023 0.017 Uiso 1 1 calc R . .
C16 C 0.0782(2) -0.0034(3) 0.4751(2) 0.0261(12) Uani 1 1 d . . .
H16 H 0.0420 -0.0336 0.4704 0.046 Uiso 1 1 calc R . .
C61 C 0.1015(2) 0.0223(2) 0.9946(2) 0.0276(10) Uani 1 1 d . . .
H61 H 0.0859 0.0627 1.0145 0.033 Uiso 1 1 calc R . .
C26 C 0.4010(2) 0.2962(2) 0.4240(2) 0.0244(9) Uani 1 1 d . . .
H26 H 0.3623 0.3197 0.4303 0.029 Uiso 1 1 calc R . .
C5 C 0.06816(19) -0.1475(2) 0.22834(19) 0.0227(9) Uani 1 1 d . . .
H5 H 0.0362 -0.1608 0.1983 0.027 Uiso 1 1 calc R . .
C18 C 0.1718(2) 0.0382(3) 0.5356(2) 0.0336(12) Uani 1 1 d . . .
H18 H 0.1975 0.0375 0.5722 0.045 Uiso 1 1 calc R . .
C17 C 0.1175(2) -0.0055(3) 0.5285(3) 0.0298(14) Uani 1 1 d . . .
H17 H 0.1073 -0.0365 0.5598 0.033 Uiso 1 1 calc R . .
B2 B 0.2288(4) 0.1946(3) 0.0546(2) 0.0262(18) Uani 1 1 d . . .
F4 F 0.0671(3) 0.1336(4) 0.1079(3) 0.040(3) Uani 1 1 d . . .
H2W5 H 0.4716(18) -0.031(2) 0.2331(19) 0.026(13) Uiso 1 1 d . . .
H1W6 H 0.436(2) -0.1856(19) 0.035(2) 0.031(17) Uiso 1 1 d D . .
H2W4 H 0.497(3) 0.371(4) 0.7569(16) 0.02(3) Uiso 1 1 d . . .
H2W6 H 0.400(2) -0.150(3) 0.0715(12) 0.033(14) Uiso 1 1 d D . .
H1W1 H 0.441(3) 0.187(3) 0.540(3) 0.045(13) Uiso 1 1 d . . .
H2W2 H 0.015(3) 0.277(3) 0.1273(12) 0.028(16) Uiso 1 1 d . . .
H1W4 H 0.512(4) 0.3171(12) 0.725(4) 0.035(13) Uiso 1 1 d . . .
H2W1 H 0.397(2) 0.146(3) 0.5685(15) 0.022(18) Uiso 1 1 d . . .
H1W2 H 0.042(3) 0.235(4) 0.081(4) 0.024(14) Uiso 1 1 d . . .
H1W8 H 0.350(2) 0.130(3) 0.1470(18) 0.039(19) Uiso 1 1 d . . .
H2W8 H 0.378(3) 0.0791(12) 0.179(3) 0.034(18) Uiso 1 1 d . . .
H1N6 H 0.2401(17) -0.1283(19) 0.8158(16) 0.019(9) Uiso 1 1 d . . .
H1N1 H 0.245(2) 0.129(2) 0.309(2) 0.023(15) Uiso 1 1 d . . .
H2W3 H 0.4683(17) 0.191(3) 0.720(3) 0.046(12) Uiso 1 1 d . . .
H1W3 H 0.529(3) 0.191(3) 0.741(2) 0.025(12) Uiso 1 1 d . . .
H1W5 H 0.5238(16) -0.026(2) 0.2699(19) 0.035(15) Uiso 1 1 d . . .
H2W7 H 0.276(4) 0.324(4) -0.047(2) 0.03(3) Uiso 1 1 d . . .
H1W7 H 0.2225(11) 0.311(9) -0.079(5) 0.023(10) Uiso 1 1 d . . .

loop_
_atom_site_aniso_label
_atom_site_aniso_U_11
_atom_site_aniso_U_22
_atom_site_aniso_U_33
_atom_site_aniso_U_23
_atom_site_aniso_U_13
_atom_site_aniso_U_12
Si2 0.0159(5) 0.0157(5) 0.0098(5) 0.0020(4) 0.0017(4) 0.0037(4)
Si1 0.0147(5) 0.0163(5) 0.0138(5) -0.0019(4) 0.0030(4) -0.0023(4)
F2 0.0162(11) 0.0159(11) 0.0131(10) -0.0010(9) 0.0005(9) -0.0029(9)
F1 0.0175(11) 0.0146(11) 0.0140(10) 0.0003(9) 0.0004(9) 0.0027(9)
F13 0.0252(12) 0.0156(12) 0.0143(10) 0.0037(9) 0.0016(9) 0.0021(9)
F11 0.0121(11) 0.0209(12) 0.0169(11) 0.0001(9) 0.0031(9) 0.0053(9)
F10 0.0261(13) 0.0266(13) 0.0128(11) 0.0093(10) 0.0045(9) 0.0119(10)
F12 0.0201(12) 0.0289(14) 0.0188(11) -0.0038(10) 0.0008(10) -0.0020(10)
F19 0.0398(18) 0.0367(18) 0.0174(14) 0.0040(13) 0.0039(13) 0.0158(14)
F18 0.0269(13) 0.0224(13) 0.0232(12) -0.0092(10) 0.0085(10) -0.0099(10)
F9 0.0292(13) 0.0159(12) 0.0194(11) -0.0030(10) 0.0066(10) -0.0013(10)
F15 0.0244(15) 0.0241(15) 0.0154(13) -0.0077(11) 0.0011(11) -0.0042(12)
F14 0.0188(12) 0.0307(14) 0.0187(11) 0.0024(10) 0.0074(10) 0.0095(10)
F17 0.0347(17) 0.0314(17) 0.0146(13) -0.0054(12) 0.0067(12) -0.0178(13)
O1 0.0199(14) 0.0145(14) 0.0145(13) 0.0024(11) -0.0031(11) -0.0030(11)
O4 0.0176(14) 0.0143(14) 0.0157(13) -0.0012(11) -0.0044(11) -0.0003(11)
F20 0.0381(16) 0.0425(17) 0.0413(16) -0.0149(13) 0.0239(13) -0.0207(13)
O5 0.0150(13) 0.0167(14) 0.0218(14) 0.0031(12) -0.0030(11) -0.0040(11)
F16 0.0263(18) 0.0227(18) 0.0203(17) -0.0050(15) 0.0061(14) 0.0044(16)
O6 0.0159(13) 0.0170(14) 0.0176(13) -0.0031(11) -0.0010(11) -0.0003(11)
O2 0.0154(14) 0.0293(17) 0.0185(14) 0.0056(12) 0.0019(11) -0.0012(12)
F8 0.0252(14) 0.0307(15) 0.0595(19) 0.0139(14) -0.0058(13) -0.0063(12)
N6 0.0093(15) 0.0132(16) 0.0105(14) -0.0023(13) -0.0003(12) -0.0025(12)
OW5 0.0184(15) 0.0191(15) 0.0196(14) -0.0024(13) -0.0003(12) -0.0001(13)
OW6 0.0236(16) 0.0276(18) 0.0255(17) -0.0040(14) 0.0087(14) 0.0044(14)
N5 0.0169(16) 0.0106(16) 0.0149(15) -0.0032(13) 0.0024(13) 0.0011(13)
N7 0.0171(16) 0.0125(16) 0.0108(14) 0.0022(12) 0.0022(13) -0.0030(13)
N10 0.0190(17) 0.0185(17) 0.0098(14) 0.0014(13) 0.0008(13) -0.0033(13)
N2 0.0135(15) 0.0169(17) 0.0125(15) -0.0025(13) 0.0009(13) 0.0011(13)
N3 0.0234(18) 0.0228(19) 0.0116(15) -0.0030(14) 0.0019(14) 0.0076(14)
N1 0.0121(16) 0.0146(17) 0.0168(16) 0.0025(14) 0.0036(13) 0.0032(13)
F5 0.053(4) 0.032(3) 0.025(2) 0.0120(18) -0.003(2) -0.002(2)
N9 0.0119(15) 0.0150(16) 0.0129(15) 0.0048(13) 0.0004(12) -0.0021(12)
OW1 0.043(2) 0.037(2) 0.0177(16) 0.0008(15) 0.0064(15) -0.0045(17)
O3 0.0189(16) 0.0164(16) 0.085(3) -0.0133(17) -0.0199(17) 0.0040(13)
F24 0.051(3) 0.021(3) 0.036(3) -0.0128(18) 0.010(18) -0.0061(17)
N4 0.0130(15) 0.0134(16) 0.0127(14) 0.0008(13) 0.0017(12) -0.0018(12)
C52 0.0146(18) 0.0146(19) 0.0138(18) -0.0039(15) 0.0036(15) -0.0009(15)
F21 0.054(3) 0.036(4) 0.030(2) -0.011(2) 0.016(2) -0.003(3)
N8 0.0190(17) 0.0142(16) 0.0102(14) 0.0015(13) 0.0010(13) 0.0010(13)
F23 0.049(6) 0.037(2) 0.028(3) -0.005(2) 0.018(3) -0.004(3)
C25 0.020(2) 0.013(2) 0.027(2) 0.0043(17) 0.0032(17) -0.0006(16)
C63 0.0163(19) 0.016(2) 0.0138(17) 0.0024(15) 0.0059(15) -0.0036(15)
OW3 0.0221(18) 0.037(2) 0.0331(18) 0.0129(16) -0.0022(15) 0.0031(15)
F6 0.043(2) 0.033(3) 0.022(2) 0.020(2) -0.0102(18) 0.0045(19)
C30 0.021(2) 0.0102(18) 0.0173(18) 0.0008(15) 0.0058(16) -0.0001(15)
OW4 0.028(2) 0.024(3) 0.027(3) 0.010(2) -0.0054(19) -0.003(2)
C33 0.0158(19) 0.0141(19) 0.0191(19) 0.0001(16) -0.0003(16) 0.0045(15)
C36 0.0124(18) 0.019(2) 0.024(2) 0.0014(17) 0.0062(16) 0.0002(15)
C66 0.022(2) 0.0140(19) 0.0100(17) -0.0004(15) -0.0008(15) -0.0031(15)
C9 0.0160(19) 0.017(2) 0.0150(18) 0.0015(16) 0.0020(15) 0.0018(15)
F22 0.044(4) 0.032(4) 0.027(4) 0.007(4) 0.004(4) 0.015(4)
F7 0.062(3) 0.038(3) 0.031(3) -0.005(2) 0.006(3) 0.010(2)
C53 0.0150(18) 0.0149(19) 0.0141(17) 0.0003(15) 0.0055(15) -0.0006(15)
C19 0.024(2) 0.027(2) 0.019(2) 0.0024(18) 0.0107(17) 0.0093(18)
C58 0.0154(19) 0.017(2) 0.0145(18) 0.0012(15) 0.0072(15) -0.0048(15)
C10 0.0139(18) 0.016(2) 0.0175(18) -0.0027(16) 0.0027(15) 0.0029(15)
C37 0.019(2) 0.030(2) 0.0183(19) 0.0066(18) 0.0038(17) 0.0010(18)
C49 0.027(2) 0.021(2) 0.019(2) 0.0040(17) 0.0039(17) 0.0011(18)
C14 0.019(2) 0.024(2) 0.0185(19) 0.0024(17) 0.0095(16) 0.0097(17)
C12 0.0153(19) 0.024(2) 0.020(2) -0.0027(17) 0.0018(16) 0.0063(16)
OW2 0.039(2) 0.029(3) 0.030(2) -0.012(2) 0.0135(19) -0.004(2)
C42 0.0163(19) 0.016(2) 0.0179(19) -0.0031(16) 0.0079(16) 0.0001(15)
C62 0.024(2) 0.026(2) 0.0156(19) -0.0029(17) 0.0048(17) -0.0074(18)
C35 0.023(2) 0.019(2) 0.0119(17) 0.0018(16) -0.0019(16) -0.0033(16)
C7 0.017(2) 0.016(2) 0.031(2) 0.0002(17) 0.0113(18) 0.0032(16)
C2 0.025(2) 0.020(2) 0.0135(18) -0.0009(16) 0.0019(16) 0.0009(17)
C3 0.0175(19) 0.0109(19) 0.0210(19) -0.0064(16) 0.0043(16) -0.0005(15)
C11 0.0122(18) 0.017(2) 0.0150(18) 0.0028(15) 0.0015(15) 0.0021(15)
C59 0.019(2) 0.023(2) 0.0178(19) 0.0001(17) 0.0035(16) -0.0058(16)
OW8 0.042(3) 0.030(2) 0.024(4) -0.006(2) 0.011(3) -0.003(2)
C57 0.0128(18) 0.016(2) 0.0167(18) -0.0064(15) 0.0014(15) -0.0061(15)
C47 0.019(2) 0.0130(19) 0.0172(18) -0.0014(15) 0.0042(16) 0.0026(15)
C38 0.014(2) 0.038(3) 0.031(2) 0.016(2) 0.0073(18) 0.0043(18)
C54 0.0088(17) 0.022(2) 0.0154(18) 0.0013(16) -0.0012(15) -0.0016(15)
C28 0.023(2) 0.020(2) 0.026(2) -0.0016(18) -0.0044(18) -0.0047(17)
C4 0.0166(19) 0.018(2) 0.022(2) -0.0010(17) -0.0003(16) -0.0004(16)
C55 0.0150(19) 0.017(2) 0.0156(18) 0.0010(16) 0.0019(15) -0.0029(15)
C6 0.019(2) 0.017(2) 0.032(2) -0.0066(18) 0.0101(18) -0.0087(16)
C64 0.023(2) 0.019(2) 0.0096(17) 0.0003(15) 0.0023(15) -0.0090(16)
C1 0.027(2) 0.015(2) 0.0164(18) 0.0021(16) 0.0105(17) 0.0031(16)
C22 0.021(2) 0.017(2) 0.0123(18) 0.0004(15) -0.0007(16) 0.0026(16)
C29 0.0166(19) 0.014(2) 0.027(2) 0.0054(17) 0.0049(17) -0.0007(15)
C32 0.0164(19) 0.016(2) 0.0179(19) 0.0004(16) 0.0014(16) 0.0034(15)
C24 0.017(2) 0.014(2) 0.043(3) -0.0020(19) 0.0003(19) 0.0011(16)
C48 0.021(2) 0.015(2) 0.022(2) 0.0035(16) 0.0048(17) -0.0010(16)
C34 0.020(2) 0.018(2) 0.0112(17) -0.0001(15) 0.0043(15) 0.0021(16)
C45 0.0151(19) 0.0149(19) 0.0182(19) -0.0057(16) 0.0019(16) -0.0008(15)
C41 0.0152(19) 0.018(2) 0.023(2) 0.0021(17) 0.0045(16) -0.0004(16)
C65 0.025(2) 0.016(2) 0.0182(17) -0.0017(15) 0.0034(15) -0.0010(16)
C8 0.0160(19) 0.0137(19) 0.0211(19) -0.0023(16) 0.0036(16) 0.0050(15)
C44 0.019(2) 0.0143(19) 0.0174(19) -0.0015(16) 0.0048(16) -0.0053(15)
C13 0.0146(19) 0.028(2) 0.021(2) -0.0011(18) 0.0007(16) 0.0028(17)
C43 0.0167(19) 0.0122(19) 0.0151(18) -0.0016(15) 0.0034(15) 0.0008(15)
C23 0.026(2) 0.0100(19) 0.028(2) 0.0051(17) 0.0065(18) -0.0015(16)
C15 0.035(2) 0.035(3) 0.026(2) -0.003(2) 0.0091(19) 0.0039(18)
F3 0.055(3) 0.040(3) 0.025(3) 0.007(2) 0.011(2) 0.003(2)
C21 0.027(2) 0.018(2) 0.0136(18) 0.0008(16) 0.0023(17) 0.0048(17)
B1 0.022(2) 0.029(3) 0.024(2) 0.004(2) -0.008(2) -0.004(2)
C20 0.027(2) 0.029(2) 0.018(2) -0.0078(18) -0.0002(18) 0.0131(19)
C60 0.022(2) 0.027(2) 0.029(2) 0.0001(19) 0.0081(18) 0.0034(18)
OW7 0.038(3) 0.027(3) 0.021(3) 0.012(3) 0.007(3) 0.004(3)
C46 0.0136(18) 0.016(2) 0.023(2) -0.0005(16) 0.0048(16) -0.0016(15)
C31 0.024(2) 0.013(2) 0.024(2) 0.0003(16) 0.0072(17) 0.0007(16)
C51 0.017(2) 0.018(2) 0.022(2) -0.0004(17) 0.0041(16) -0.0004(16)
C50 0.023(2) 0.023(2) 0.0189(19) 0.0020(17) -0.0011(17) 0.0066(17)
C40 0.021(2) 0.019(2) 0.028(2) -0.0002(18) 0.0123(18) 0.0009(17)
C39 0.019(2) 0.022(2) 0.037(3) 0.007(2) 0.0110(19) 0.0060(17)
C27 0.035(2) 0.017(2) 0.023(2) -0.0048(17) 0.0077(19) -0.0018(18)
C56 0.0081(17) 0.017(2) 0.0171(18) -0.0027(15) 0.0006(15) -0.0043(14)
C16 0.032(3) 0.028(3) 0.018(3) 0.005(2) 0.008(3) -0.003(2)
C61 0.028(2) 0.023(2) 0.033(2) -0.0092(19) 0.012(2) -0.0010(18)
C26 0.023(2) 0.017(2) 0.035(2) -0.0029(19) 0.0121(19) 0.0035(17)
C5 0.016(2) 0.025(2) 0.027(2) -0.0097(19) 0.0041(17) -0.0022(17)
C18 0.033(3) 0.040(4) 0.028(3) 0.009(3) 0.010(2) 0.002(3)
C17 0.039(3) 0.029(4) 0.021(4) 0.008(3) 0.005(3) 0.001(3)
B2 0.037(6) 0.023(3) 0.020(3) -0.006(2) 0.012(3) 0.002(3)
F4 0.058(7) 0.036(7) 0.026(6) 0.007(5) 0.003(5) 0.013(6)

loop_
_atom_type_symbol
_atom_type_description
_atom_type_scat_dispersion_real
_atom_type_scat_dispersion_imag
_atom_type_scat_source
C C 0.0033 0.0016 'International Tables Vol C Tables 4.2.6.8 and 6.1.1.4'
H H 0.0000 0.0000 'International Tables Vol C Tables 4.2.6.8 and 6.1.1.4'
N N 0.0061 0.0033 'International Tables Vol C Tables 4.2.6.8 and 6.1.1.4'
O O 0.0106 0.0060 'International Tables Vol C Tables 4.2.6.8 and 6.1.1.4'
F F 0.0171 0.0103 'International Tables Vol C Tables 4.2.6.8 and 6.1.1.4'
Cl Cl 0.1484 0.1585 'International Tables Vol C Tables 4.2.6.8 and 6.1.1.4'
Si Si 0.0817 0.0704 'International Tables Vol C Tables 4.2.6.8 and 6.1.1.4'
B B 0.0013 0.0007 'International Tables Vol C Tables 4.2.6.8 and 6.1.1.4'

loop_
_geom_angle_atom_site_label_1
_geom_angle_atom_site_label_2
_geom_angle_atom_site_label_3
_geom_angle
_geom_angle_site_symmetry_1
_geom_angle_site_symmetry_3
_geom_angle_publ_flag
F9 Si2 F11 90.29(12) . . ?
F9 Si2 F13 90.07(12) . . ?
F11 Si2 F13 90.30(11) . . ?
F9 Si2 F14 90.13(12) . . ?
F11 Si2 F14 179.57(15) . . ?
F13 Si2 F14 89.72(12) . . ?
F9 Si2 F12 179.72(15) . . ?
F11 Si2 F12 89.55(12) . . ?
F13 Si2 F12 89.71(12) . . ?
F14 Si2 F12 90.03(12) . . ?
F9 Si2 F10 90.35(12) . . ?
F11 Si2 F10 89.56(11) . . ?
F13 Si2 F10 179.57(14) . . ?
F14 Si2 F10 90.42(12) . . ?
F12 Si2 F10 89.88(12) . . ?
F19 Si1 F17 89.88(14) . . ?
F19 Si1 F20 90.28(15) . . ?
F17 Si1 F20 179.56(15) . . ?
F19 Si1 F15 90.52(13) . . ?
F17 Si1 F15 90.26(12) . . ?
F20 Si1 F15 90.14(13) . . ?
F19 Si1 F16 179.53(15) . . ?
F17 Si1 F16 90.14(15) . . ?
F20 Si1 F16 89.69(16) . . ?
F15 Si1 F16 89.95(13) . . ?
F19 Si1 F18 91.13(13) . . ?
F17 Si1 F18 89.49(12) . . ?
F20 Si1 F18 90.10(13) . . ?
F15 Si1 F18 178.33(14) . . ?
F16 Si1 F18 88.41(13) . . ?
C3 O1 C2 117.8(3) . . ?
C36 O4 C35 118.0(3) . . ?
C47 O5 C46 118.8(3) . . ?
C58 O6 C57 118.7(3) . . ?
C14 O2 C13 117.2(3) . . ?
C56 N6 C34 112.1(3) . . ?
C56 N6 C45 111.2(3) . . ?
C34 N6 C45 108.8(3) . . ?
C56 N6 H1N6 112(2) . . ?
C34 N6 H1N6 107(2) . . ?
C45 N6 H1N6 106(2) . . ?
H2W5 OW5 H1W5 107(3) . . ?
H1W6 OW6 H2W6 106(5) . . ?
C32 N5 C31 111.2(3) . . ?
C32 N5 H5A 109.4 . . ?
C31 N5 H5A 109.4 . . ?
C32 N5 H5B 109.4 . . ?
C31 N5 H5B 109.4 . . ?
H5A N5 H5B 108.0 . . ?
C66 N7 C44 110.8(3) . . ?
C66 N7 C55 111.7(3) . . ?
C44 N7 C55 110.9(3) . . ?
C65 N10 C64 112.6(3) . . ?
C65 N10 H10A 109.1 . . ?
C64 N10 H10A 109.1 . . ?
C65 N10 H10B 109.1 . . ?
C64 N10 H10B 109.1 . . ?
H10A N10 H10B 107.8 . . ?
C11 N2 C22 110.3(3) . . ?
C11 N2 C33 111.3(3) . . ?
C22 N2 C33 111.1(3) . . ?
C21 N3 C20 114.0(3) . . ?
C21 N3 H3A 108.7 . . ?
C20 N3 H3A 108.7 . . ?
C21 N3 H3B 108.7 . . ?
C20 N3 H3B 108.7 . . ?
H3A N3 H3B 107.6 . . ?
C12 N1 C1 114.7(3) . . ?
C12 N1 C23 108.5(3) . . ?
C1 N1 C23 106.7(3) . . ?
C12 N1 H1N1 115(3) . . ?
C1 N1 H1N1 105(3) . . ?
C23 N1 H1N1 107(3) . . ?
C54 N9 C53 112.1(3) . . ?
C54 N9 H9A 109.2 . . ?
C53 N9 H9A 109.2 . . ?
C54 N9 H9B 109.2 . . ?
C53 N9 H9B 109.2 . . ?
H9A N9 H9B 107.9 . . ?
H1W1 OW1 H2W1 116(6) . . ?
C25 O3 C24 119.7(3) . . ?
C10 N4 C9 115.4(3) . . ?
C10 N4 H4A 108.4 . . ?
C9 N4 H4A 108.4 . . ?
C10 N4 H4B 108.4 . . ?
C9 N4 H4B 108.4 . . ?
H4A N4 H4B 107.5 . . ?
C51 C52 C47 118.4(4) . . ?
C51 C52 C53 122.2(3) . . ?
C47 C52 C53 119.3(3) . . ?
C43 N8 C42 115.0(3) . . ?
C43 N8 H8A 108.5 . . ?
C42 N8 H8A 108.5 . . ?
C43 N8 H8B 108.5 . . ?
C42 N8 H8B 108.5 . . ?
H8A N8 H8B 107.5 . . ?
O3 C25 C26 123.7(4) . . ?
O3 C25 C30 115.4(4) . . ?
C26 C25 C30 120.8(4) . . ?
C62 C63 C58 118.9(4) . . ?
C62 C63 C64 121.5(3) . . ?
C58 C63 C64 119.5(3) . . ?
H2W3 OW3 H1W3 105(6) . . ?
C29 C30 C25 119.0(4) . . ?
C29 C30 C31 121.3(4) . . ?
C25 C30 C31 119.3(4) . . ?
H2W4 OW4 H1W4 101(7) . . ?
N2 C33 C32 112.1(3) . . ?
N2 C33 H33A 109.2 . . ?
C32 C33 H33A 109.2 . . ?
N2 C33 H33B 109.2 . . ?
C32 C33 H33B 109.2 . . ?
H33A C33 H33B 107.9 . . ?
O4 C36 C37 124.3(4) . . ?
O4 C36 C41 114.3(3) . . ?
C37 C36 C41 121.4(4) . . ?
N7 C66 C65 112.5(3) . . ?
N7 C66 H66A 109.1 . . ?
C65 C66 H66A 109.1 . . ?
N7 C66 H66B 109.1 . . ?
C65 C66 H66B 109.1 . . ?
H66A C66 H66B 107.8 . . ?
C8 C9 N4 111.5(3) . . ?
C8 C9 H9C 109.3 . . ?
N4 C9 H9C 109.3 . . ?
C8 C9 H9D 109.3 . . ?
N4 C9 H9D 109.3 . . ?
H9C C9 H9D 108.0 . . ?
C52 C53 N9 112.2(3) . . ?
C52 C53 H53A 109.2 . . ?
N9 C53 H53A 109.2 . . ?
C52 C53 H53B 109.2 . . ?
N9 C53 H53B 109.2 . . ?
H53A C53 H53B 107.9 . . ?
C18 C19 C14 119.6(4) . . ?
C18 C19 C20 120.5(4) . . ?
C14 C19 C20 119.9(4) . . ?
O6 C58 C59 124.6(3) . . ?
O6 C58 C63 115.6(3) . . ?
C59 C58 C63 119.7(4) . . ?
N4 C10 C11 110.8(3) . . ?
N4 C10 H10C 109.5 . . ?
C11 C10 H10C 109.5 . . ?
N4 C10 H10D 109.5 . . ?
C11 C10 H10D 109.5 . . ?
H10C C10 H10D 108.1 . . ?
C36 C37 C38 118.7(4) . . ?
C36 C37 H37 120.7 . . ?
C38 C37 H37 120.7 . . ?
C50 C49 C48 120.6(4) . . ?
C50 C49 H49 119.7 . . ?
C48 C49 H49 119.7 . . ?
O2 C14 C19 115.9(4) . . ?
O2 C14 C15 124.6(4) . . ?
C19 C14 C15 119.5(4) . . ?
C13 C12 N1 113.5(3) . . ?
C13 C12 H12A 108.9 . . ?
N1 C12 H12A 108.9 . . ?
C13 C12 H12B 108.9 . . ?
N1 C12 H12B 108.9 . . ?
H12A C12 H12B 107.7 . . ?
H2W2 OW2 H1W2 122(8) . . ?
C41 C42 N8 110.2(3) . . ?
C41 C42 H42A 109.6 . . ?
N8 C42 H42A 109.6 . . ?
C41 C42 H42B 109.6 . . ?
N8 C42 H42B 109.6 . . ?
H42A C42 H42B 108.1 . . ?
C63 C62 C61 121.3(4) . . ?
C63 C62 H62 119.3 . . ?
C61 C62 H62 119.3 . . ?
O4 C35 C34 107.7(3) . . ?
O4 C35 H35A 110.2 . . ?
C34 C35 H35A 110.2 . . ?
O4 C35 H35B 110.2 . . ?
C34 C35 H35B 110.2 . . ?
H35A C35 H35B 108.5 . . ?
C8 C7 C6 121.2(4) . . ?
C8 C7 H7 119.4 . . ?
C6 C7 H7 119.4 . . ?
O1 C2 C1 107.7(3) . . ?
O1 C2 H2A 110.2 . . ?
C1 C2 H2A 110.2 . . ?
O1 C2 H2B 110.2 . . ?
C1 C2 H2B 110.2 . . ?
H2A C2 H2B 108.5 . . ?
O1 C3 C4 124.3(4) . . ?
O1 C3 C8 114.3(3) . . ?
C4 C3 C8 121.4(4) . . ?
N2 C11 C10 110.9(3) . . ?
N2 C11 H11A 109.5 . . ?
C10 C11 H11A 109.5 . . ?
N2 C11 H11B 109.5 . . ?
C10 C11 H11B 109.5 . . ?
H11A C11 H11B 108.1 . . ?
C60 C59 C58 119.6(4) . . ?
C60 C59 H59 120.2 . . ?
C58 C59 H59 120.2 . . ?
H1W8 OW8 H2W8 104(6) . . ?
O6 C57 C56 111.6(3) . . ?
O6 C57 H57A 109.3 . . ?
C56 C57 H57A 109.3 . . ?
O6 C57 H57B 109.3 . . ?
C56 C57 H57B 109.3 . . ?
H57A C57 H57B 108.0 . . ?
O5 C47 C48 124.7(4) . . ?
O5 C47 C52 114.2(3) . . ?
C48 C47 C52 121.0(4) . . ?
C39 C38 C37 120.2(4) . . ?
C39 C38 H38 119.9 . . ?
C37 C38 H38 119.9 . . ?
N9 C54 C55 112.7(3) . . ?
N9 C54 H54A 109.0 . . ?
C55 C54 H54A 109.0 . . ?
N9 C54 H54B 109.0 . . ?
C55 C54 H54B 109.0 . . ?
H54A C54 H54B 107.8 . . ?
C27 C28 C29 120.4(4) . . ?
C27 C28 H28 119.8 . . ?
C29 C28 H28 119.8 . . ?
C3 C4 C5 118.7(4) . . ?
C3 C4 H4 120.7 . . ?
C5 C4 H4 120.7 . . ?
N7 C55 C54 112.4(3) . . ?
N7 C55 H55A 109.1 . . ?
C54 C55 H55A 109.1 . . ?
N7 C55 H55B 109.1 . . ?
C54 C55 H55B 109.1 . . ?
H55A C55 H55B 107.9 . . ?
C5 C6 C7 119.2(4) . . ?
C5 C6 H6 120.4 . . ?
C7 C6 H6 120.4 . . ?
C63 C64 N10 112.7(3) . . ?
C63 C64 H64A 109.1 . . ?
N10 C64 H64A 109.1 . . ?
C63 C64 H64B 109.1 . . ?
N10 C64 H64B 109.1 . . ?
H64A C64 H64B 107.8 . . ?
C2 C1 N1 116.1(3) . . ?
C2 C1 H1A 108.3 . . ?
N1 C1 H1A 108.3 . . ?
C2 C1 H1B 108.3 . . ?
N1 C1 H1B 108.3 . . ?
H1A C1 H1B 107.4 . . ?
N2 C22 C21 111.5(3) . . ?
N2 C22 H22A 109.3 . . ?
C21 C22 H22A 109.3 . . ?
N2 C22 H22B 109.3 . . ?
C21 C22 H22B 109.3 . . ?
H22A C22 H22B 108.0 . . ?
C30 C29 C28 120.1(4) . . ?
C30 C29 H29 120.0 . . ?
C28 C29 H29 120.0 . . ?
N5 C32 C33 112.1(3) . . ?
N5 C32 H32A 109.2 . . ?
C33 C32 H32A 109.2 . . ?
N5 C32 H32B 109.2 . . ?
C33 C32 H32B 109.2 . . ?
H32A C32 H32B 107.9 . . ?
O3 C24 C23 106.2(3) . . ?
O3 C24 H24A 110.5 . . ?
C23 C24 H24A 110.5 . . ?
O3 C24 H24B 110.5 . . ?
C23 C24 H24B 110.5 . . ?
H24A C24 H24B 108.7 . . ?
C47 C48 C49 119.4(4) . . ?
C47 C48 H48 120.3 . . ?
C49 C48 H48 120.3 . . ?
C35 C34 N6 115.5(3) . . ?
C35 C34 H34A 108.4 . . ?
N6 C34 H34A 108.4 . . ?
C35 C34 H34B 108.4 . . ?
N6 C34 H34B 108.4 . . ?
H34A C34 H34B 107.5 . . ?
C46 C45 N6 114.5(3) . . ?
C46 C45 H45A 108.6 . . ?
N6 C45 H45A 108.6 . . ?
C46 C45 H45B 108.6 . . ?
N6 C45 H45B 108.6 . . ?
H45A C45 H45B 107.6 . . ?
C40 C41 C36 118.8(4) . . ?
C40 C41 C42 122.6(4) . . ?
C36 C41 C42 118.6(3) . . ?
N10 C65 C66 111.8(3) . . ?
N10 C65 H65A 109.3 . . ?
C66 C65 H65A 109.2 . . ?
N10 C65 H65B 109.2 . . ?
C66 C65 H65B 109.2 . . ?
H65A C65 H65B 107.9 . . ?
C7 C8 C3 118.5(4) . . ?
C7 C8 C9 122.1(4) . . ?
C3 C8 C9 119.3(3) . . ?
N7 C44 C43 110.9(3) . . ?
N7 C44 H44A 109.5 . . ?
C43 C44 H44A 109.5 . . ?
N7 C44 H44B 109.5 . . ?
C43 C44 H44B 109.5 . . ?
H44A C44 H44B 108.0 . . ?
O2 C13 C12 106.3(3) . . ?
O2 C13 H13A 110.5 . . ?
C12 C13 H13A 110.5 . . ?
O2 C13 H13B 110.5 . . ?
C12 C13 H13B 110.5 . . ?
H13A C13 H13B 108.7 . . ?
N8 C43 C44 109.4(3) . . ?
N8 C43 H43A 109.8 . . ?
C44 C43 H43A 109.8 . . ?
N8 C43 H43B 109.8 . . ?
C44 C43 H43B 109.8 . . ?
H43A C43 H43B 108.2 . . ?
C24 C23 N1 113.4(3) . . ?
C24 C23 H23A 108.9 . . ?
N1 C23 H23A 108.9 . . ?
C24 C23 H23B 108.9 . . ?
N1 C23 H23B 108.9 . . ?
H23A C23 H23B 107.7 . . ?
C16 C15 C14 119.3(4) . . ?
C16 C15 H15 120.3 . . ?
C14 C15 H15 120.3 . . ?
N3 C21 C22 112.0(3) . . ?
N3 C21 H21A 109.2 . . ?
C22 C21 H21A 109.2 . . ?
N3 C21 H21B 109.2 . . ?
C22 C21 H21B 109.2 . . ?
H21A C21 H21B 107.9 . . ?
F6 B1 F5 109.9(4) . . ?
F6 B1 F7 109.0(4) . . ?
F5 B1 F7 108.7(4) . . ?
F6 B1 F8 110.1(4) . . ?
F5 B1 F8 108.7(4) . . ?
F7 B1 F8 110.4(4) . . ?
C19 C20 N3 112.2(3) . . ?
C19 C20 H20A 109.2 . . ?
N3 C20 H20A 109.2 . . ?
C19 C20 H20B 109.2 . . ?
N3 C20 H20B 109.2 . . ?
H20A C20 H20B 107.9 . . ?
C61 C60 C59 121.1(4) . . ?
C61 C60 H60 119.5 . . ?
C59 C60 H60 119.5 . . ?
H2W7 OW7 H1W7 102(10) . . ?
O5 C46 C45 105.7(3) . . ?
O5 C46 H46A 110.6 . . ?
C45 C46 H46A 110.6 . . ?
O5 C46 H46B 110.6 . . ?
C45 C46 H46B 110.6 . . ?
H46A C46 H46B 108.7 . . ?
N5 C31 C30 114.4(3) . . ?
N5 C31 H31A 108.7 . . ?
C30 C31 H31A 108.7 . . ?
N5 C31 H31B 108.7 . . ?
C30 C31 H31B 108.7 . . ?
H31A C31 H31B 107.6 . . ?
C52 C51 C50 121.5(4) . . ?
C52 C51 H51 119.3 . . ?
C50 C51 H51 119.3 . . ?
C49 C50 C51 119.1(4) . . ?
C49 C50 H50 120.5 . . ?
C51 C50 H50 120.5 . . ?
C39 C40 C41 120.1(4) . . ?
C39 C40 H40 120.0 . . ?
C41 C40 H40 120.0 . . ?
C38 C39 C40 120.8(4) . . ?
C38 C39 H39 119.6 . . ?
C40 C39 H39 119.6 . . ?
C28 C27 C26 120.1(4) . . ?
C28 C27 H27 120.0 . . ?
C26 C27 H27 120.0 . . ?
N6 C56 C57 113.5(3) . . ?
N6 C56 H56A 108.9 . . ?
C57 C56 H56A 108.9 . . ?
N6 C56 H56B 108.9 . . ?
C57 C56 H56B 108.9 . . ?
H56A C56 H56B 107.7 . . ?
C17 C16 C15 120.7(5) . . ?
C17 C16 H16 119.7 . . ?
C15 C16 H16 119.7 . . ?
C60 C61 C62 119.3(4) . . ?
C60 C61 H61 120.3 . . ?
C62 C61 H61 120.3 . . ?
C27 C26 C25 119.6(4) . . ?
C27 C26 H26 120.2 . . ?
C25 C26 H26 120.2 . . ?
C6 C5 C4 120.9(4) . . ?
C6 C5 H5 119.5 . . ?
C4 C5 H5 119.5 . . ?
C17 C18 C19 120.7(5) . . ?
C17 C18 H18 119.7 . . ?
C19 C18 H18 119.7 . . ?
C16 C17 C18 120.1(5) . . ?
C16 C17 H17 120.0 . . ?
C18 C17 H17 120.0 . . ?
F21 B2 F24 108.9(4) . . ?
F21 B2 F22 108.0(5) . . ?
F24 B2 F22 109.7(6) . . ?
F21 B2 F23 111.8(6) . . ?
F24 B2 F23 109.0(4) . . ?
F22 B2 F23 109.4(5) . . ?

loop_
_geom_bond_atom_site_label_1
_geom_bond_atom_site_label_2
_geom_bond_distance
_geom_bond_site_symmetry_2
_geom_bond_publ_flag
Si2 F9 1.679(2) . ?
Si2 F11 1.681(2) . ?
Si2 F13 1.685(2) . ?
Si2 F14 1.687(2) . ?
Si2 F12 1.694(3) . ?
Si2 F10 1.694(2) . ?
Si1 F19 1.668(3) . ?
Si1 F17 1.674(2) . ?
Si1 F20 1.678(3) . ?
Si1 F15 1.681(2) . ?
Si1 F16 1.687(3) . ?
Si1 F18 1.695(2) . ?
O1 C3 1.376(4) . ?
O1 C2 1.428(4) . ?
O4 C36 1.374(5) . ?
O4 C35 1.432(4) . ?
O5 C47 1.370(4) . ?
O5 C46 1.425(4) . ?
O6 C58 1.368(5) . ?
O6 C57 1.437(4) . ?
O2 C14 1.359(5) . ?
O2 C13 1.445(5) . ?
F8 B1 1.400(6) . ?
N6 C56 1.501(4) . ?
N6 C34 1.514(5) . ?
N6 C45 1.518(5) . ?
N6 H1N6 0.87(4) . ?
OW5 H2W5 0.81(4) . ?
OW5 H1W5 0.82(4) . ?
OW6 H1W6 0.82(4) . ?
OW6 H2W6 0.819(19) . ?
N5 C32 1.496(5) . ?
N5 C31 1.508(5) . ?
N5 H5A 0.9000 . ?
N5 H5B 0.9000 . ?
N7 C66 1.464(4) . ?
N7 C44 1.469(5) . ?
N7 C55 1.477(5) . ?
N10 C65 1.495(5) . ?
N10 C64 1.509(5) . ?
N10 H10A 0.9000 . ?
N10 H10B 0.9000 . ?
N2 C11 1.466(5) . ?
N2 C22 1.471(5) . ?
N2 C33 1.476(5) . ?
N3 C21 1.498(5) . ?
N3 C20 1.511(5) . ?
N3 H3A 0.9000 . ?
N3 H3B 0.9000 . ?
N1 C12 1.500(5) . ?
N1 C1 1.515(5) . ?
N1 C23 1.516(5) . ?
N1 H1N1 0.87(4) . ?
F5 B1 1.369(6) . ?
N9 C54 1.490(5) . ?
N9 C53 1.507(5) . ?
N9 H9A 0.9000 . ?
N9 H9B 0.9000 . ?
OW1 H1W1 0.82(6) . ?
OW1 H2W1 0.80(4) . ?
O3 C25 1.360(5) . ?
O3 C24 1.426(5) . ?
F24 B2 1.368(7) . ?
N4 C10 1.490(5) . ?
N4 C9 1.503(5) . ?
N4 H4A 0.9000 . ?
N4 H4B 0.9000 . ?
C52 C51 1.382(5) . ?
C52 C47 1.393(5) . ?
C52 C53 1.503(5) . ?
F21 B2 1.346(6) . ?
N8 C43 1.496(5) . ?
N8 C42 1.507(5) . ?
N8 H8A 0.9000 . ?
N8 H8B 0.9000 . ?
F23 B2 1.386(8) . ?
C25 C26 1.384(6) . ?
C25 C30 1.389(5) . ?
C63 C62 1.382(6) . ?
C63 C58 1.408(5) . ?
C63 C64 1.508(5) . ?
OW3 H2W3 0.82(2) . ?
OW3 H1W3 0.82(5) . ?
F6 B1 1.366(6) . ?
C30 C29 1.383(5) . ?
C30 C31 1.510(5) . ?
OW4 H2W4 0.82(2) . ?
OW4 H1W4 0.83(2) . ?
C33 C32 1.519(5) . ?
C33 H33A 0.9700 . ?
C33 H33B 0.9700 . ?
C36 C37 1.387(5) . ?
C36 C41 1.392(6) . ?
C66 C65 1.517(5) . ?
C66 H66A 0.9700 . ?
C66 H66B 0.9700 . ?
C9 C8 1.498(5) . ?
C9 H9C 0.9700 . ?
C9 H9D 0.9700 . ?
F22 B2 1.380(8) . ?
F7 B1 1.376(6) . ?
C53 H53A 0.9700 . ?
C53 H53B 0.9700 . ?
C19 C18 1.381(6) . ?
C19 C14 1.401(6) . ?
C19 C20 1.498(6) . ?
C58 C59 1.396(5) . ?
C10 C11 1.520(5) . ?
C10 H10C 0.9700 . ?
C10 H10D 0.9700 . ?
C37 C38 1.394(6) . ?
C37 H37 0.9300 . ?
C49 C50 1.383(6) . ?
C49 C48 1.387(6) . ?
C49 H49 0.9300 . ?
C14 C15 1.401(6) . ?
C12 C13 1.487(6) . ?
C12 H12A 0.9700 . ?
C12 H12B 0.9700 . ?
OW2 H2W2 0.832(19) . ?
OW2 H1W2 0.81(7) . ?
C42 C41 1.498(5) . ?
C42 H42A 0.9700 . ?
C42 H42B 0.9700 . ?
C62 C61 1.389(6) . ?
C62 H62 0.9300 . ?
C35 C34 1.497(5) . ?
C35 H35A 0.9700 . ?
C35 H35B 0.9700 . ?
C7 C8 1.379(5) . ?
C7 C6 1.398(6) . ?
C7 H7 0.9300 . ?
C2 C1 1.501(5) . ?
C2 H2A 0.9700 . ?
C2 H2B 0.9700 . ?
C3 C4 1.388(5) . ?
C3 C8 1.394(5) . ?
C11 H11A 0.9700 . ?
C11 H11B 0.9700 . ?
C59 C60 1.388(6) . ?
C59 H59 0.9300 . ?
OW8 H1W8 0.80(4) . ?
OW8 H2W8 0.808(19) . ?
C57 C56 1.502(5) . ?
C57 H57A 0.9700 . ?
C57 H57B 0.9700 . ?
C47 C48 1.385(5) . ?
C38 C39 1.375(6) . ?
C38 H38 0.9300 . ?
C54 C55 1.514(5) . ?
C54 H54A 0.9700 . ?
C54 H54B 0.9700 . ?
C28 C27 1.375(6) . ?
C28 C29 1.388(6) . ?
C28 H28 0.9300 . ?
C4 C5 1.398(6) . ?
C4 H4 0.9300 . ?
C55 H55A 0.9700 . ?
C55 H55B 0.9700 . ?
C6 C5 1.375(6) . ?
C6 H6 0.9300 . ?
C64 H64A 0.9700 . ?
C64 H64B 0.9700 . ?
C1 H1A 0.9700 . ?
C1 H1B 0.9700 . ?
C22 C21 1.506(5) . ?
C22 H22A 0.9700 . ?
C22 H22B 0.9700 . ?
C29 H29 0.9300 . ?
C32 H32A 0.9700 . ?
C32 H32B 0.9700 . ?
C24 C23 1.507(6) . ?
C24 H24A 0.9700 . ?
C24 H24B 0.9700 . ?
C48 H48 0.9300 . ?
C34 H34A 0.9700 . ?
C34 H34B 0.9700 . ?
C45 C46 1.499(5) . ?
C45 H45A 0.9700 . ?
C45 H45B 0.9700 . ?
C41 C40 1.388(6) . ?
C65 H65A 0.9700 . ?
C65 H65B 0.9700 . ?
C44 C43 1.517(5) . ?
C44 H44A 0.9700 . ?
C44 H44B 0.9700 . ?
C13 H13A 0.9700 . ?
C13 H13B 0.9700 . ?
C43 H43A 0.9700 . ?
C43 H43B 0.9700 . ?
C23 H23A 0.9700 . ?
C23 H23B 0.9700 . ?
C15 C16 1.389(6) . ?
C15 H15 0.9300 . ?
C21 H21A 0.9700 . ?
C21 H21B 0.9700 . ?
C20 H20A 0.9700 . ?
C20 H20B 0.9700 . ?
C60 C61 1.372(6) . ?
C60 H60 0.9300 . ?
OW7 H2W7 0.83(6) . ?
OW7 H1W7 0.83(2) . ?
C46 H46A 0.9700 . ?
C46 H46B 0.9700 . ?
C31 H31A 0.9700 . ?
C31 H31B 0.9700 . ?
C51 C50 1.391(5) . ?
C51 H51 0.9300 . ?
C50 H50 0.9300 . ?
C40 C39 1.382(6) . ?
C40 H40 0.9300 . ?
C39 H39 0.9300 . ?
C27 C26 1.381(6) . ?
C27 H27 0.9300 . ?
C56 H56A 0.9700 . ?
C56 H56B 0.9700 . ?
C16 C17 1.375(7) . ?
C16 H16 0.9300 . ?
C61 H61 0.9300 . ?
C26 H26 0.9300 . ?
C5 H5 0.9300 . ?
C18 C17 1.378(7) . ?
C18 H18 0.9300 . ?
C17 H17 0.9300 . ?

loop_
_geom_torsion_atom_site_label_1
_geom_torsion_atom_site_label_2
_geom_torsion_atom_site_label_3
_geom_torsion_atom_site_label_4
_geom_torsion
_geom_torsion_site_symmetry_1
_geom_torsion_site_symmetry_2
_geom_torsion_site_symmetry_3
_geom_torsion_site_symmetry_4
_geom_torsion_publ_flag
C24 O3 C25 C26 41.4(6) . . . . ?
C24 O3 C25 C30 -140.5(4) . . . . ?
O3 C25 C30 C29 -177.2(4) . . . . ?
C26 C25 C30 C29 0.9(6) . . . . ?
O3 C25 C30 C31 8.6(5) . . . . ?
C26 C25 C30 C31 -173.2(4) . . . . ?
C11 N2 C33 C32 161.0(3) . . . . ?
C22 N2 C33 C32 -75.7(4) . . . . ?
C35 O4 C36 C37 5.9(5) . . . . ?
C35 O4 C36 C41 -172.8(3) . . . . ?
C44 N7 C66 C65 80.5(4) . . . . ?
C55 N7 C66 C65 -155.3(3) . . . . ?
C10 N4 C9 C8 -111.4(3) . . . . ?
C51 C52 C53 N9 -102.9(4) . . . . ?
C47 C52 C53 N9 81.1(4) . . . . ?
C54 N9 C53 C52 66.2(4) . . . . ?
C57 O6 C58 C59 -2.4(5) . . . . ?
C57 O6 C58 C63 175.3(3) . . . . ?
C62 C63 C58 O6 -176.7(3) . . . . ?
C64 C63 C58 O6 1.6(5) . . . . ?
C62 C63 C58 C59 1.1(5) . . . . ?
C64 C63 C58 C59 179.5(3) . . . . ?
C9 N4 C10 C11 -73.4(4) . . . . ?
O4 C36 C37 C38 -178.1(4) . . . . ?
C41 C36 C37 C38 0.5(6) . . . . ?
C13 O2 C14 C19 179.4(3) . . . . ?
C13 O2 C14 C15 -0.6(5) . . . . ?
C18 C19 C14 O2 177.6(4) . . . . ?
C20 C19 C14 O2 -1.2(5) . . . . ?
C18 C19 C14 C15 -2.3(6) . . . . ?
C20 C19 C14 C15 178.8(4) . . . . ?
C1 N1 C12 C13 91.8(4) . . . . ?
C23 N1 C12 C13 -149.0(3) . . . . ?
C43 N8 C42 C41 102.1(4) . . . . ?
C58 C63 C62 C61 -1.8(6) . . . . ?
C64 C63 C62 C61 179.8(4) . . . . ?
C36 O4 C35 C34 176.1(3) . . . . ?
C3 O1 C2 C1 -171.0(3) . . . . ?
C2 O1 C3 C4 -2.4(5) . . . . ?
C2 O1 C3 C8 177.6(3) . . . . ?
C22 N2 C11 C10 157.1(3) . . . . ?
C33 N2 C11 C10 -79.1(4) . . . . ?
N4 C10 C11 N2 -58.9(4) . . . . ?
O6 C58 C59 C60 178.1(4) . . . . ?
C63 C58 C59 C60 0.5(6) . . . . ?
C58 O6 C57 C56 80.8(4) . . . . ?
C46 O5 C47 C48 -6.4(5) . . . . ?
C46 O5 C47 C52 171.4(3) . . . . ?
C51 C52 C47 O5 -175.9(3) . . . . ?
C53 C52 C47 O5 0.3(5) . . . . ?
C51 C52 C47 C48 2.1(6) . . . . ?
C53 C52 C47 C48 178.3(3) . . . . ?
C36 C37 C38 C39 0.1(6) . . . . ?
C53 N9 C54 C55 170.9(3) . . . . ?
O1 C3 C4 C5 179.1(3) . . . . ?
C8 C3 C4 C5 -0.9(6) . . . . ?
C66 N7 C55 C54 77.0(4) . . . . ?
C44 N7 C55 C54 -158.9(3) . . . . ?
N9 C54 C55 N7 64.8(4) . . . . ?
C8 C7 C6 C5 0.6(6) . . . . ?
C62 C63 C64 N10 -87.5(4) . . . . ?
C58 C63 C64 N10 94.2(4) . . . . ?
C65 N10 C64 C63 70.6(4) . . . . ?
O1 C2 C1 N1 -60.9(4) . . . . ?
C12 N1 C1 C2 -48.4(4) . . . . ?
C23 N1 C1 C2 -168.6(3) . . . . ?
C11 N2 C22 C21 -83.7(4) . . . . ?
C33 N2 C22 C21 152.4(3) . . . . ?
C25 C30 C29 C28 -0.9(6) . . . . ?
C31 C30 C29 C28 173.2(4) . . . . ?
C27 C28 C29 C30 -0.1(6) . . . . ?
C31 N5 C32 C33 -172.0(3) . . . . ?
N2 C33 C32 N5 -66.9(4) . . . . ?
C25 O3 C24 C23 143.8(4) . . . . ?
O5 C47 C48 C49 176.4(4) . . . . ?
C52 C47 C48 C49 -1.3(6) . . . . ?
C50 C49 C48 C47 -0.3(6) . . . . ?
O4 C35 C34 N6 52.1(4) . . . . ?
C56 N6 C34 C35 36.8(4) . . . . ?
C45 N6 C34 C35 160.2(3) . . . . ?
C56 N6 C45 C46 -99.4(4) . . . . ?
C34 N6 C45 C46 136.7(3) . . . . ?
O4 C36 C41 C40 177.7(3) . . . . ?
C37 C36 C41 C40 -1.0(6) . . . . ?
O4 C36 C41 C42 -0.4(5) . . . . ?
C37 C36 C41 C42 -179.1(3) . . . . ?
N8 C42 C41 C40 -114.7(4) . . . . ?
N8 C42 C41 C36 63.2(4) . . . . ?
C64 N10 C65 C66 171.5(3) . . . . ?
N7 C66 C65 N10 73.0(4) . . . . ?
C6 C7 C8 C3 -1.2(6) . . . . ?
C6 C7 C8 C9 179.6(3) . . . . ?
O1 C3 C8 C7 -178.7(3) . . . . ?
C4 C3 C8 C7 1.3(6) . . . . ?
O1 C3 C8 C9 0.6(5) . . . . ?
C4 C3 C8 C9 -179.4(3) . . . . ?
N4 C9 C8 C7 118.1(4) . . . . ?
N4 C9 C8 C3 -61.2(4) . . . . ?
C66 N7 C44 C43 -155.1(3) . . . . ?
C55 N7 C44 C43 80.2(4) . . . . ?
C14 O2 C13 C12 -172.9(3) . . . . ?
N1 C12 C13 O2 61.2(4) . . . . ?
C42 N8 C43 C44 79.8(4) . . . . ?
N7 C44 C43 N8 53.7(4) . . . . ?
O3 C24 C23 N1 76.9(4) . . . . ?
C12 N1 C23 C24 77.4(4) . . . . ?
C1 N1 C23 C24 -158.4(3) . . . . ?
O2 C14 C15 C16 179.5(4) . . . . ?
C19 C14 C15 C16 -0.5(6) . . . . ?
C20 N3 C21 C22 -170.6(3) . . . . ?
N2 C22 C21 N3 -68.6(4) . . . . ?
C18 C19 C20 N3 88.5(5) . . . . ?
C14 C19 C20 N3 -92.7(4) . . . . ?
C21 N3 C20 C19 -56.1(4) . . . . ?
C58 C59 C60 C61 -1.4(6) . . . . ?
C47 O5 C46 C45 -166.9(3) . . . . ?
N6 C45 C46 O5 -72.8(4) . . . . ?
C32 N5 C31 C30 -62.3(4) . . . . ?
C29 C30 C31 N5 109.5(4) . . . . ?
C25 C30 C31 N5 -76.5(5) . . . . ?
C47 C52 C51 C50 -1.3(6) . . . . ?
C53 C52 C51 C50 -177.4(4) . . . . ?
C48 C49 C50 C51 1.0(6) . . . . ?
C52 C51 C50 C49 -0.2(6) . . . . ?
C36 C41 C40 C39 1.0(6) . . . . ?
C42 C41 C40 C39 179.0(4) . . . . ?
C37 C38 C39 C40 -0.1(6) . . . . ?
C41 C40 C39 C38 -0.5(6) . . . . ?
C29 C28 C27 C26 0.9(6) . . . . ?
C34 N6 C56 C57 -178.2(3) . . . . ?
C45 N6 C56 C57 59.7(4) . . . . ?
O6 C57 C56 N6 57.0(4) . . . . ?
C14 C15 C16 C17 2.2(7) . . . . ?
C59 C60 C61 C62 0.8(6) . . . . ?
C63 C62 C61 C60 0.9(6) . . . . ?
C28 C27 C26 C25 -0.8(6) . . . . ?
O3 C25 C26 C27 177.9(4) . . . . ?
C30 C25 C26 C27 -0.1(6) . . . . ?
C7 C6 C5 C4 -0.1(6) . . . . ?
C3 C4 C5 C6 0.2(6) . . . . ?
C14 C19 C18 C17 3.5(7) . . . . ?
C20 C19 C18 C17 -177.7(4) . . . . ?
C15 C16 C17 C18 -1.1(7) . . . . ?
C19 C18 C17 C16 -1.8(7) . . . . ?
